data_4078006
loop_
_publ_author_name
'Michel, Olaf'
'Dietrich, H. Martin'
'Litlab\/o, Rannveig'
'T\"ornroos, Karl W.'
'Maichle-M\"ossmer, C\"acilia'
'Anwander, Reiner'

_publ_section_title
;
 Tris(pyrazolyl)borate Complexes of the Alkaline-Earth Metals:
 Alkylaluminate Precursors and Schlenk-Type Rearrangements
;
_journal_issue 8
_journal_name_full Organometallics
_journal_page_first 3119
_journal_paper_doi 10.1021/om300032c
_journal_volume 31
_journal_year 2012
_chemical_formula_moiety 'C16 H25 B Mg N6'
_chemical_formula_sum 'C16 H25 B Mg N6'
_chemical_formula_weight 336.54
_chemical_name_systematic
; 
 ? 
;
_space_group_IT_number 62
_symmetry_cell_setting orthorhombic
_symmetry_space_group_name_Hall '-P 2ac 2n'
_symmetry_space_group_name_H-M 'P n m a'
_atom_sites_solution_hydrogens geom
_atom_sites_solution_primary direct
_atom_sites_solution_secondary difmap
_audit_creation_method SHELXL-97
_cell_angle_alpha 90.00
_cell_angle_beta 90.00
_cell_angle_gamma 90.00
_cell_formula_units_Z 4
_cell_length_a 19.1953(2)
_cell_length_b 13.3301(7)
_cell_length_c 7.8030(5)
_cell_measurement_reflns_used 10801
_cell_measurement_temperature 293(2)
_cell_measurement_theta_max 58.71
_cell_measurement_theta_min 5.19
_cell_volume 1996.59(17)
_computing_cell_refinement X-AREA
_computing_data_collection X-AREA
_computing_data_reduction X-AREA
_computing_structure_refinement 'SHELXL-97 (Sheldrick, 1997)'
_computing_structure_solution 'SHELXS-97 (Sheldrick, 1990)'
_diffrn_ambient_temperature 293(2)
_diffrn_measured_fraction_theta_full 0.998
_diffrn_measured_fraction_theta_max 0.998
_diffrn_measurement_device_type 'Stoe-IPDS II'
_diffrn_measurement_method omega-scans
_diffrn_radiation_monochromator graphite
_diffrn_radiation_source 'fine-focus sealed tube'
_diffrn_radiation_type MoK\a
_diffrn_radiation_wavelength 0.71073
_diffrn_reflns_av_R_equivalents 0.0727
_diffrn_reflns_av_sigmaI/netI 0.0227
_diffrn_reflns_limit_h_max 22
_diffrn_reflns_limit_h_min -22
_diffrn_reflns_limit_k_max 15
_diffrn_reflns_limit_k_min -15
_diffrn_reflns_limit_l_max 9
_diffrn_reflns_limit_l_min -9
_diffrn_reflns_number 22305
_diffrn_reflns_theta_full 24.41
_diffrn_reflns_theta_max 24.41
_diffrn_reflns_theta_min 3.02
_exptl_absorpt_coefficient_mu 0.098
_exptl_absorpt_correction_type none
_exptl_crystal_colour colourless
_exptl_crystal_density_diffrn 1.120
_exptl_crystal_density_method 'not measured'
_exptl_crystal_description block
_exptl_crystal_F_000 720
_exptl_crystal_size_max 0.35
_exptl_crystal_size_mid 0.30
_exptl_crystal_size_min 0.25
_refine_diff_density_max 0.256
_refine_diff_density_min -0.273
_refine_diff_density_rms 0.045
_refine_ls_extinction_method none
_refine_ls_goodness_of_fit_ref 1.356
_refine_ls_hydrogen_treatment mixed
_refine_ls_matrix_type full
_refine_ls_number_parameters 127
_refine_ls_number_reflns 1715
_refine_ls_number_restraints 0
_refine_ls_restrained_S_all 1.356
_refine_ls_R_factor_all 0.0729
_refine_ls_R_factor_gt 0.0677
_refine_ls_shift/su_max 0.001
_refine_ls_shift/su_mean 0.000
_refine_ls_structure_factor_coef Fsqd
_refine_ls_weighting_details 'calc w=1/[\s^2^(Fo^2^)+(0.0368P)^2^+2.1689P] where P=(Fo^2^+2Fc^2^)/3'
_refine_ls_weighting_scheme calc
_refine_ls_wR_factor_gt 0.1494
_refine_ls_wR_factor_ref 0.1515
_reflns_number_gt 1591
_reflns_number_total 1715
_reflns_threshold_expression >2sigma(I)
_cod_data_source_file om300032c_si_001.cif
_cod_data_source_block Compound2
_cod_original_sg_symbol_H-M Pnma
_cod_database_code 4078006

loop_
_symmetry_equiv_pos_as_xyz
'x, y, z'
'-x+1/2, -y, z+1/2'
'x+1/2, -y+1/2, -z+1/2'
'-x, y+1/2, -z'
'-x, -y, -z'
'x-1/2, y, -z-1/2'
'-x-1/2, y-1/2, z-1/2'
'x, -y-1/2, z'

loop_
_atom_site_label
_atom_site_type_symbol
_atom_site_fract_x
_atom_site_fract_y
_atom_site_fract_z
_atom_site_U_iso_or_equiv
_atom_site_adp_type
_atom_site_occupancy
_atom_site_symmetry_multiplicity
_atom_site_calc_flag
_atom_site_refinement_flags
Mg1 Mg 0.20549(7) 0.2500 0.40267(17) 0.0282(4) Uani 1 2 d S
N11 N 0.33733(12) 0.15476(17) 0.3018(3) 0.0300(6) Uani 1 1 d .
N12 N 0.26670(12) 0.13948(17) 0.2885(3) 0.0298(6) Uani 1 1 d .
N21 N 0.34024(19) 0.2500 0.5812(4) 0.0348(8) Uani 1 2 d S
N22 N 0.27024(19) 0.2500 0.6171(4) 0.0326(8) Uani 1 2 d S
C1 C 0.0965(2) 0.2500 0.4162(8) 0.0574(14) Uani 1 2 d S
H1A H 0.0775 0.2500 0.3024 0.086 Uiso 1 2 calc SR
H1B H 0.0810 0.3088 0.4762 0.086 Uiso 0.50 1 calc PR
H1C H 0.0810 0.1912 0.4762 0.086 Uiso 0.50 1 calc PR
C13 C 0.25753(16) 0.0520(2) 0.2074(4) 0.0346(7) Uani 1 1 d .
C14 C 0.32194(17) 0.0106(2) 0.1687(4) 0.0399(8) Uani 1 1 d .
H14 H 0.3302 -0.0498 0.1127 0.048 Uiso 1 1 calc R
C15 C 0.37110(17) 0.0764(2) 0.2295(4) 0.0379(7) Uani 1 1 d .
C23 C 0.2640(3) 0.2500 0.7884(5) 0.0430(12) Uani 1 2 d S
C24 C 0.3294(3) 0.2500 0.8620(6) 0.0547(14) Uani 1 2 d S
H24 H 0.3395 0.2500 0.9786 0.066 Uiso 1 2 calc SR
C25 C 0.3768(3) 0.2500 0.7300(6) 0.0491(13) Uani 1 2 d S
C131 C 0.18593(17) 0.0131(2) 0.1736(4) 0.0442(8) Uani 1 1 d .
H13A H 0.1783 -0.0467 0.2397 0.066 Uiso 1 1 calc R
H13B H 0.1812 -0.0021 0.0539 0.066 Uiso 1 1 calc R
H13C H 0.1523 0.0630 0.2054 0.066 Uiso 1 1 calc R
C151 C 0.44867(18) 0.0685(3) 0.2243(6) 0.0632(11) Uani 1 1 d .
H15A H 0.4675 0.1253 0.1647 0.095 Uiso 1 1 calc R
H15B H 0.4618 0.0080 0.1658 0.095 Uiso 1 1 calc R
H15C H 0.4666 0.0671 0.3392 0.095 Uiso 1 1 calc R
C231 C 0.1939(3) 0.2500 0.8718(6) 0.0595(15) Uani 1 2 d S
H23A H 0.1584 0.2500 0.7852 0.089 Uiso 1 2 calc SR
H23B H 0.1892 0.3088 0.9419 0.089 Uiso 0.50 1 calc PR
H23C H 0.1892 0.1912 0.9419 0.089 Uiso 0.50 1 calc PR
C251 C 0.4545(3) 0.2500 0.7330(9) 0.081(2) Uani 1 2 d S
H25A H 0.4719 0.2500 0.6177 0.122 Uiso 1 2 calc SR
H25B H 0.4708 0.1912 0.7916 0.122 Uiso 0.50 1 calc PR
H25C H 0.4708 0.3088 0.7916 0.122 Uiso 0.50 1 calc PR
B1 B 0.3654(3) 0.2500 0.3922(7) 0.0323(11) Uani 1 2 d S
H1 H 0.418(2) 0.2500 0.390(5) 0.027(10) Uiso 1 2 d S

loop_
_atom_site_aniso_label
_atom_site_aniso_U_11
_atom_site_aniso_U_22
_atom_site_aniso_U_33
_atom_site_aniso_U_23
_atom_site_aniso_U_13
_atom_site_aniso_U_12
Mg1 0.0371(7) 0.0225(7) 0.0252(7) 0.000 -0.0001(6) 0.000
N11 0.0382(13) 0.0234(12) 0.0284(12) 0.0019(10) 0.0018(11) 0.0027(10)
N12 0.0423(14) 0.0231(11) 0.0242(11) -0.0004(10) -0.0024(11) -0.0005(10)
N21 0.050(2) 0.0236(17) 0.0312(19) 0.000 -0.0135(17) 0.000
N22 0.053(2) 0.0246(17) 0.0197(17) 0.000 -0.0037(16) 0.000
C1 0.043(3) 0.057(3) 0.073(4) 0.000 0.003(3) 0.000
C13 0.0578(19) 0.0223(14) 0.0236(14) -0.0010(12) -0.0002(14) -0.0021(13)
C14 0.067(2) 0.0206(15) 0.0318(15) -0.0054(13) 0.0074(15) 0.0013(14)
C15 0.0545(18) 0.0251(14) 0.0343(16) 0.0029(13) 0.0121(14) 0.0061(14)
C23 0.085(4) 0.018(2) 0.026(2) 0.000 -0.006(2) 0.000
C24 0.102(4) 0.035(3) 0.027(2) 0.000 -0.020(3) 0.000
C25 0.073(3) 0.030(2) 0.044(3) 0.000 -0.030(3) 0.000
C131 0.063(2) 0.0293(16) 0.0403(17) -0.0050(14) -0.0074(16) -0.0069(15)
C151 0.056(2) 0.042(2) 0.092(3) -0.007(2) 0.023(2) 0.0087(17)
C231 0.106(5) 0.042(3) 0.030(3) 0.000 0.019(3) 0.000
C251 0.078(4) 0.083(4) 0.083(5) 0.000 -0.051(4) 0.000
B1 0.033(3) 0.024(2) 0.040(3) 0.000 -0.005(2) 0.000

loop_
_atom_type_symbol
_atom_type_description
_atom_type_scat_dispersion_real
_atom_type_scat_dispersion_imag
_atom_type_scat_source
C C 0.0033 0.0016 'International Tables Vol C Tables 4.2.6.8 and 6.1.1.4'
H H 0.0000 0.0000 'International Tables Vol C Tables 4.2.6.8 and 6.1.1.4'
B B 0.0013 0.0007 'International Tables Vol C Tables 4.2.6.8 and 6.1.1.4'
Mg Mg 0.0486 0.0363 'International Tables Vol C Tables 4.2.6.8 and 6.1.1.4'
N N 0.0061 0.0033 'International Tables Vol C Tables 4.2.6.8 and 6.1.1.4'

loop_
_geom_angle_atom_site_label_1
_geom_angle_atom_site_label_2
_geom_angle_atom_site_label_3
_geom_angle
_geom_angle_site_symmetry_1
_geom_angle_site_symmetry_3
N12 Mg1 N12 89.96(13) . 8_565
N12 Mg1 N22 90.39(10) . .
N12 Mg1 N22 90.39(10) 8_565 .
N12 Mg1 C1 125.77(11) . .
N12 Mg1 C1 125.77(11) 8_565 .
N22 Mg1 C1 123.7(2) . .
C15 N11 N12 109.1(2) . .
C15 N11 B1 131.0(3) . .
N12 N11 B1 119.9(3) . .
C13 N12 N11 107.1(2) . .
C13 N12 Mg1 138.1(2) . .
N11 N12 Mg1 114.78(16) . .
C25 N21 N22 109.3(4) . .
C25 N21 B1 130.8(4) . .
N22 N21 B1 119.9(3) . .
C23 N22 N21 106.9(4) . .
C23 N22 Mg1 138.3(4) . .
N21 N22 Mg1 114.8(2) . .
Mg1 C1 H1A 109.5 . .
Mg1 C1 H1B 109.5 . .
H1A C1 H1B 109.5 . .
Mg1 C1 H1C 109.5 . .
H1A C1 H1C 109.5 . .
H1B C1 H1C 109.5 . .
N12 C13 C14 109.4(3) . .
N12 C13 C131 120.5(3) . .
C14 C13 C131 130.1(3) . .
C15 C14 C13 106.5(3) . .
C15 C14 H14 126.8 . .
C13 C14 H14 126.8 . .
N11 C15 C14 107.9(3) . .
N11 C15 C151 122.9(3) . .
C14 C15 C151 129.2(3) . .
N22 C23 C24 109.4(5) . .
N22 C23 C231 120.9(5) . .
C24 C23 C231 129.6(4) . .
C25 C24 C23 106.8(4) . .
C25 C24 H24 126.6 . .
C23 C24 H24 126.6 . .
N21 C25 C24 107.5(4) . .
N21 C25 C251 122.0(5) . .
C24 C25 C251 130.5(5) . .
C13 C131 H13A 109.5 . .
C13 C131 H13B 109.5 . .
H13A C131 H13B 109.5 . .
C13 C131 H13C 109.5 . .
H13A C131 H13C 109.5 . .
H13B C131 H13C 109.5 . .
C15 C151 H15A 109.5 . .
C15 C151 H15B 109.5 . .
H15A C151 H15B 109.5 . .
C15 C151 H15C 109.5 . .
H15A C151 H15C 109.5 . .
H15B C151 H15C 109.5 . .
C23 C231 H23A 109.5 . .
C23 C231 H23B 109.5 . .
H23A C231 H23B 109.5 . .
C23 C231 H23C 109.5 . .
H23A C231 H23C 109.5 . .
H23B C231 H23C 109.5 . .
C25 C251 H25A 109.5 . .
C25 C251 H25B 109.5 . .
H25A C251 H25B 109.5 . .
C25 C251 H25C 109.5 . .
H25A C251 H25C 109.5 . .
H25B C251 H25C 109.5 . .
N11 B1 N11 110.1(3) . 8_565
N11 B1 N21 109.0(2) . .
N11 B1 N21 109.0(2) 8_565 .
N11 B1 H1 109.9(11) . .
N11 B1 H1 109.9(12) 8_565 .
N21 B1 H1 109(2) . .

loop_
_geom_bond_atom_site_label_1
_geom_bond_atom_site_label_2
_geom_bond_distance
_geom_bond_site_symmetry_2
Mg1 N12 2.084(2) .
Mg1 N12 2.084(2) 8_565
Mg1 N22 2.084(4) .
Mg1 C1 2.095(5) .
N11 C15 1.353(4) .
N11 N12 1.375(3) .
N11 B1 1.549(4) .
N12 C13 1.339(4) .
N21 C25 1.357(5) .
N21 N22 1.373(5) .
N21 B1 1.551(6) .
N22 C23 1.342(5) .
C1 H1A 0.9600 .
C1 H1B 0.9600 .
C1 H1C 0.9600 .
C13 C14 1.387(4) .
C13 C131 1.493(4) .
C14 C15 1.372(4) .
C14 H14 0.9300 .
C15 C151 1.493(4) .
C23 C24 1.381(7) .
C23 C231 1.494(7) .
C24 C25 1.373(8) .
C24 H24 0.9300 .
C25 C251 1.493(8) .
C131 H13A 0.9600 .
C131 H13B 0.9600 .
C131 H13C 0.9600 .
C151 H15A 0.9600 .
C151 H15B 0.9600 .
C151 H15C 0.9600 .
C231 H23A 0.9600 .
C231 H23B 0.9600 .
C231 H23C 0.9600 .
C251 H25A 0.9600 .
C251 H25B 0.9600 .
C251 H25C 0.9600 .
B1 N11 1.549(4) 8_565
B1 H1 1.00(4) .
